data_4310468
loop_
_publ_author_name
'Neil Burford'
'Mark D'eon'
'Paul J. Ragogna'
'Robert McDonald'
'Michael J. Ferguson'

_publ_contact_author_address
;Department of Chemistry
Dalhousie University
Halifax, NS
B3H 4J3, CANADA
;
_publ_contact_author_email Neil.Burford@dal.ca
_publ_contact_author_fax 902-494-1310
_publ_contact_author_name 'Neil Burford'
_publ_contact_author_phone 902-494-1390
_publ_section_title
;
 Synthesis and Structures of Complexes Demonstrating the Coordinative
 Versatility of the 2,4-Diimino-3-phosphinopentene Anion
 (\g-Phosphino-\b-diketiminate)
;
_journal_name_full 'Inorganic Chemistry'
_journal_page_first 734
_journal_page_last 738
_journal_paper_doi 10.1021/ic0351444
_journal_volume 43
_journal_year 2004
_chemical_formula_moiety 'C48 H58 Li N2 P'
_chemical_formula_sum 'C48 H58 Li N2 P'
_chemical_formula_weight 700.87
_chemical_melting_point 565
_space_group_IT_number 2
_symmetry_cell_setting triclinic
_symmetry_Int_Tables_number 2
_symmetry_space_group_name_Hall '-P 1'
_symmetry_space_group_name_H-M 'P -1'
_atom_sites_solution_hydrogens geom
_atom_sites_solution_primary direct
_atom_sites_solution_secondary difmap
_audit_creation_method SHELXL-97
_cell_angle_alpha 77.1930(10)
_cell_angle_beta 84.7970(10)
_cell_angle_gamma 78.2080(10)
_cell_formula_units_Z 2
_cell_length_a 10.1138(4)
_cell_length_b 11.1175(5)
_cell_length_c 19.6442(9)
_cell_measurement_temperature 193(2)
_cell_measurement_theta_max 26.370
_cell_measurement_theta_min 2.363
_cell_volume 2106.01(16)
_computing_structure_refinement 'SHELXL-97 (Sheldrick, 1997)'
_diffrn_ambient_temperature 193(2)
_diffrn_measured_fraction_theta_full 0.981
_diffrn_measured_fraction_theta_max 0.981
_diffrn_radiation_monochromator graphite
_diffrn_radiation_probe x-ray
_diffrn_radiation_type MoK\a
_diffrn_radiation_wavelength 0.71073
_diffrn_reflns_av_R_equivalents 0.0180
_diffrn_reflns_av_sigmaI/netI 0.0324
_diffrn_reflns_limit_h_max 12
_diffrn_reflns_limit_h_min -12
_diffrn_reflns_limit_k_max 13
_diffrn_reflns_limit_k_min -11
_diffrn_reflns_limit_l_max 24
_diffrn_reflns_limit_l_min -24
_diffrn_reflns_number 12066
_diffrn_reflns_theta_full 26.39
_diffrn_reflns_theta_max 26.39
_diffrn_reflns_theta_min 1.91
_diffrn_source 'fine-focus sealed tube'
_exptl_absorpt_coefficient_mu 0.099
_exptl_absorpt_correction_T_max 0.9748
_exptl_absorpt_correction_T_min 0.9588
_exptl_absorpt_correction_type integration
_exptl_absorpt_process_details 'Bruker SHELXTL (Bruker, 1997)'
_exptl_crystal_colour colourless
_exptl_crystal_density_diffrn 1.105
_exptl_crystal_density_method 'not measured'
_exptl_crystal_description fragment
_exptl_crystal_F_000 756
_exptl_crystal_size_max 0.43
_exptl_crystal_size_mid 0.27
_exptl_crystal_size_min 0.26
_refine_diff_density_max 0.332
_refine_diff_density_min -0.226
_refine_diff_density_rms 0.040
_refine_ls_extinction_method none
_refine_ls_goodness_of_fit_ref 1.021
_refine_ls_hydrogen_treatment mixed
_refine_ls_matrix_type full
_refine_ls_number_parameters 470
_refine_ls_number_reflns 8468
_refine_ls_number_restraints 0
_refine_ls_restrained_S_all 1.021
_refine_ls_R_factor_all 0.0612
_refine_ls_R_factor_gt 0.0474
_refine_ls_shift/su_max 0.000
_refine_ls_shift/su_mean 0.000
_refine_ls_structure_factor_coef Fsqd
_refine_ls_weighting_details 'calc w=1/[\s^2^(Fo^2^)+(0.0658P)^2^+0.6670P] where P=(Fo^2^+2Fc^2^)/3'
_refine_ls_weighting_scheme calc
_refine_ls_wR_factor_gt 0.1217
_refine_ls_wR_factor_ref 0.1312
_reflns_number_gt 6794
_reflns_number_total 8468
_reflns_threshold_expression >2sigma(I)
_cod_data_source_file ic0351444si20031001_094100.cif
_cod_data_source_block dal0348
_cod_database_code 4310468

loop_
_symmetry_equiv_pos_as_xyz
'x, y, z'
'-x, -y, -z'

loop_
_atom_site_label
_atom_site_type_symbol
_atom_site_fract_x
_atom_site_fract_y
_atom_site_fract_z
_atom_site_U_iso_or_equiv
_atom_site_adp_type
_atom_site_occupancy
_atom_site_symmetry_multiplicity
_atom_site_calc_flag
_atom_site_refinement_flags
_atom_site_disorder_assembly
_atom_site_disorder_group
P P -0.00599(4) 0.37262(4) 0.32618(2) 0.02837(11) Uani 1 1 d . . .
N1 N 0.12183(13) 0.03003(11) 0.27800(6) 0.0273(3) Uani 1 1 d . . .
N2 N 0.15581(14) 0.22781(12) 0.16513(6) 0.0324(3) Uani 1 1 d . . .
C1 C -0.01668(16) 0.08251(14) 0.37961(8) 0.0292(3) Uani 1 1 d . . .
H1A H -0.0489 0.0041 0.3824 0.035 Uiso 1 1 calc R . .
H1B H -0.0936 0.1492 0.3864 0.035 Uiso 1 1 calc R . .
H1C H 0.0477 0.0704 0.4160 0.035 Uiso 1 1 calc R . .
C2 C 0.05256(14) 0.11947(13) 0.30834(7) 0.0249(3) Uani 1 1 d . . .
C3 C 0.03692(15) 0.25094(13) 0.27587(7) 0.0267(3) Uani 1 1 d . . .
C4 C 0.07847(16) 0.29768(14) 0.20434(8) 0.0309(3) Uani 1 1 d . . .
C5 C 0.0241(2) 0.43461(16) 0.17233(9) 0.0526(5) Uani 1 1 d . . .
H5A H 0.0763 0.4881 0.1878 0.063 Uiso 1 1 calc R . .
H5B H -0.0712 0.4567 0.1873 0.063 Uiso 1 1 calc R . .
H5C H 0.0323 0.4473 0.1213 0.063 Uiso 1 1 calc R . .
C11 C -0.18438(16) 0.38996(14) 0.35548(8) 0.0318(3) Uani 1 1 d . . .
C12 C -0.27524(17) 0.33395(16) 0.33008(9) 0.0369(4) Uani 1 1 d . . .
H12 H -0.2431 0.2782 0.2993 0.044 Uiso 1 1 calc R . .
C13 C -0.41208(18) 0.35835(19) 0.34904(10) 0.0471(4) Uani 1 1 d . . .
H13 H -0.4726 0.3192 0.3312 0.057 Uiso 1 1 calc R . .
C14 C -0.46092(19) 0.43920(19) 0.39361(11) 0.0511(5) Uani 1 1 d . . .
H14 H -0.5543 0.4541 0.4074 0.061 Uiso 1 1 calc R . .
C15 C -0.3731(2) 0.49795(18) 0.41785(10) 0.0494(5) Uani 1 1 d . . .
H15 H -0.4065 0.5546 0.4480 0.059 Uiso 1 1 calc R . .
C16 C -0.23664(18) 0.47528(16) 0.39878(9) 0.0396(4) Uani 1 1 d . . .
H16 H -0.1776 0.5179 0.4152 0.048 Uiso 1 1 calc R . .
C21 C 0.08773(16) 0.30650(14) 0.40567(8) 0.0297(3) Uani 1 1 d . . .
C22 C 0.22771(17) 0.27212(17) 0.39608(9) 0.0392(4) Uani 1 1 d . . .
H22 H 0.2677 0.2809 0.3500 0.047 Uiso 1 1 calc R . .
C23 C 0.30921(19) 0.22546(19) 0.45251(11) 0.0491(5) Uani 1 1 d . . .
H23 H 0.4041 0.2010 0.4449 0.059 Uiso 1 1 calc R . .
C24 C 0.2529(2) 0.2143(2) 0.51986(11) 0.0515(5) Uani 1 1 d . . .
H24 H 0.3090 0.1834 0.5586 0.062 Uiso 1 1 calc R . .
C25 C 0.1150(2) 0.24830(19) 0.53048(9) 0.0479(5) Uani 1 1 d . . .
H25 H 0.0758 0.2400 0.5767 0.057 Uiso 1 1 calc R . .
C26 C 0.03307(18) 0.29458(16) 0.47387(9) 0.0375(4) Uani 1 1 d . . .
H26 H -0.0618 0.3185 0.4818 0.045 Uiso 1 1 calc R . .
C31 C 0.13248(15) -0.09975(13) 0.31123(7) 0.0278(3) Uani 1 1 d . . .
C32 C 0.22671(16) -0.15518(14) 0.36293(8) 0.0313(3) Uani 1 1 d . . .
C33 C 0.24528(18) -0.28487(16) 0.38770(10) 0.0410(4) Uani 1 1 d . . .
H33 H 0.3080 -0.3237 0.4229 0.049 Uiso 1 1 calc R . .
C34 C 0.17501(19) -0.35781(16) 0.36236(11) 0.0457(4) Uani 1 1 d . . .
H34 H 0.1902 -0.4461 0.3796 0.055 Uiso 1 1 calc R . .
C35 C 0.08224(19) -0.30228(16) 0.31175(10) 0.0420(4) Uani 1 1 d . . .
H35 H 0.0336 -0.3531 0.2946 0.050 Uiso 1 1 calc R . .
C36 C 0.05908(17) -0.17367(15) 0.28558(8) 0.0341(3) Uani 1 1 d . . .
C37 C 0.30904(17) -0.07764(16) 0.39045(9) 0.0369(4) Uani 1 1 d . . .
H37 H 0.2585 0.0111 0.3816 0.044 Uiso 1 1 calc R . .
C38 C 0.3283(3) -0.1191(2) 0.46862(11) 0.0634(6) Uani 1 1 d . . .
H38A H 0.3820 -0.0659 0.4831 0.076 Uiso 1 1 calc R . .
H38B H 0.3754 -0.2068 0.4793 0.076 Uiso 1 1 calc R . .
H38C H 0.2398 -0.1112 0.4938 0.076 Uiso 1 1 calc R . .
C39 C 0.4459(2) -0.0784(3) 0.35080(13) 0.0661(6) Uani 1 1 d . . .
H39A H 0.4971 -0.0278 0.3693 0.079 Uiso 1 1 calc R . .
H39B H 0.4322 -0.0431 0.3011 0.079 Uiso 1 1 calc R . .
H39C H 0.4964 -0.1650 0.3566 0.079 Uiso 1 1 calc R . .
C40 C -0.0456(2) -0.11229(18) 0.23114(10) 0.0471(5) Uani 1 1 d . . .
H40 H -0.0107 -0.0402 0.2000 0.057 Uiso 1 1 calc R . .
C41 C -0.1799(2) -0.0583(3) 0.26421(14) 0.0743(8) Uani 1 1 d . . .
H41A H -0.1652 -0.0015 0.2932 0.089 Uiso 1 1 calc R . .
H41B H -0.2198 -0.1268 0.2933 0.089 Uiso 1 1 calc R . .
H41C H -0.2413 -0.0118 0.2274 0.089 Uiso 1 1 calc R . .
C42 C -0.0679(3) -0.1994(2) 0.18451(12) 0.0642(6) Uani 1 1 d . . .
H42A H 0.0192 -0.2344 0.1636 0.077 Uiso 1 1 calc R . .
H42B H -0.1280 -0.1515 0.1474 0.077 Uiso 1 1 calc R . .
H42C H -0.1091 -0.2678 0.2127 0.077 Uiso 1 1 calc R . .
C51 C 0.19755(19) 0.27896(15) 0.09501(8) 0.0375(4) Uani 1 1 d . . .
C52 C 0.1172(2) 0.28462(15) 0.03922(8) 0.0418(4) Uani 1 1 d . . .
C53 C 0.1751(3) 0.31427(19) -0.02867(10) 0.0566(6) Uani 1 1 d . . .
H53 H 0.1241 0.3170 -0.0675 0.068 Uiso 1 1 calc R . .
C54 C 0.3040(3) 0.3395(2) -0.04029(12) 0.0679(7) Uani 1 1 d . . .
H54 H 0.3413 0.3574 -0.0867 0.081 Uiso 1 1 calc R . .
C55 C 0.3786(2) 0.3389(2) 0.01456(12) 0.0633(6) Uani 1 1 d . . .
H55 H 0.4664 0.3588 0.0057 0.076 Uiso 1 1 calc R . .
C56 C 0.3277(2) 0.30939(18) 0.08324(10) 0.0496(5) Uani 1 1 d . B .
C57 C -0.0255(2) 0.25831(17) 0.05146(9) 0.0462(4) Uani 1 1 d . . .
H57 H -0.0573 0.2675 0.1001 0.055 Uiso 1 1 calc R . .
C58 C -0.0292(3) 0.1251(2) 0.04575(14) 0.0669(6) Uani 1 1 d . . .
H58A H -0.1223 0.1108 0.0543 0.080 Uiso 1 1 calc R . .
H58B H 0.0286 0.0654 0.0805 0.080 Uiso 1 1 calc R . .
H58C H 0.0036 0.1130 -0.0012 0.080 Uiso 1 1 calc R . .
C59 C -0.1246(3) 0.3495(2) 0.00134(13) 0.0672(6) Uani 1 1 d . . .
H59A H -0.2146 0.3279 0.0112 0.081 Uiso 1 1 calc R . .
H59B H -0.0943 0.3440 -0.0469 0.081 Uiso 1 1 calc R . .
H59C H -0.1287 0.4354 0.0075 0.081 Uiso 1 1 calc R . .
C60 C 0.4095(2) 0.3139(2) 0.14356(13) 0.0648(6) Uani 1 1 d . . .
H60A H 0.3910 0.2460 0.1839 0.078 Uiso 0.55 1 calc PR A 1
H60B H 0.3456 0.3044 0.1855 0.078 Uiso 0.45 1 d PR A 2
C61A C 0.3718(6) 0.4307(5) 0.1655(3) 0.0773(13) Uiso 0.55 1 d P B 1
H61A H 0.4264 0.4297 0.2044 0.093 Uiso 0.55 1 calc PR B 1
H61B H 0.2759 0.4435 0.1806 0.093 Uiso 0.55 1 calc PR B 1
H61C H 0.3872 0.4992 0.1264 0.093 Uiso 0.55 1 calc PR B 1
C62A C 0.5655(6) 0.2847(6) 0.1218(3) 0.0953(16) Uiso 0.55 1 d P B 1
H62A H 0.5866 0.2059 0.1049 0.114 Uiso 0.55 1 calc PR B 1
H62B H 0.6188 0.2767 0.1623 0.114 Uiso 0.55 1 calc PR B 1
H62C H 0.5877 0.3533 0.0845 0.114 Uiso 0.55 1 calc PR B 1
C61B C 0.4477(8) 0.4467(7) 0.1376(4) 0.0905(19) Uiso 0.45 1 d P B 2
H61D H 0.5001 0.4446 0.1776 0.109 Uiso 0.45 1 calc PR B 2
H61E H 0.3649 0.5105 0.1374 0.109 Uiso 0.45 1 calc PR B 2
H61F H 0.5019 0.4675 0.0942 0.109 Uiso 0.45 1 calc PR B 2
C62B C 0.5310(8) 0.2181(7) 0.1641(4) 0.096(2) Uiso 0.45 1 d P B 2
H62D H 0.5693 0.2359 0.2041 0.116 Uiso 0.45 1 calc PR B 2
H62E H 0.5981 0.2199 0.1248 0.116 Uiso 0.45 1 calc PR B 2
H62F H 0.5065 0.1349 0.1771 0.116 Uiso 0.45 1 calc PR B 2
Li Li 0.2254(3) 0.0521(3) 0.19208(14) 0.0409(7) Uani 1 1 d . . .
C10S C 0.5412(4) -0.3141(3) 0.23873(14) 0.1019(11) Uani 1 1 d . . .
H10A H 0.4768 -0.3438 0.2759 0.122 Uiso 1 1 calc R . .
H10B H 0.6072 -0.2796 0.2585 0.122 Uiso 1 1 calc R . .
H10C H 0.5883 -0.3843 0.2178 0.122 Uiso 1 1 calc R . .
C11S C 0.4667(3) -0.2138(2) 0.18372(10) 0.0597(6) Uani 1 1 d . . .
C12S C 0.3414(3) -0.2183(2) 0.16571(16) 0.0765(8) Uani 1 1 d . . .
H12S H 0.2983 -0.2850 0.1896 0.092 Uiso 1 1 calc R . .
C13S C 0.2761(3) -0.1283(3) 0.11364(17) 0.0830(8) Uani 1 1 d . . .
H13S H 0.1885 -0.1337 0.1022 0.100 Uiso 1 1 calc R . .
C14S C 0.3347(3) -0.0317(2) 0.07815(13) 0.0672(6) Uani 1 1 d . . .
H14S H 0.2896 0.0294 0.0415 0.081 Uiso 1 1 calc R . .
C15S C 0.4574(3) -0.0238(2) 0.09572(15) 0.0775(7) Uani 1 1 d . . .
H15S H 0.4990 0.0440 0.0719 0.093 Uiso 1 1 calc R . .
C16S C 0.5235(3) -0.1139(3) 0.14817(16) 0.0815(8) Uani 1 1 d . . .
H16S H 0.6102 -0.1068 0.1600 0.098 Uiso 1 1 calc R . .

loop_
_atom_site_aniso_label
_atom_site_aniso_U_11
_atom_site_aniso_U_22
_atom_site_aniso_U_33
_atom_site_aniso_U_23
_atom_site_aniso_U_13
_atom_site_aniso_U_12
P 0.0369(2) 0.02106(19) 0.0272(2) -0.00545(15) 0.00131(15) -0.00629(15)
N1 0.0354(7) 0.0207(6) 0.0252(6) -0.0032(5) -0.0028(5) -0.0051(5)
N2 0.0440(8) 0.0271(7) 0.0241(6) -0.0030(5) 0.0031(5) -0.0066(6)
C1 0.0353(8) 0.0234(7) 0.0270(7) -0.0026(6) 0.0009(6) -0.0051(6)
C2 0.0286(7) 0.0239(7) 0.0231(7) -0.0046(6) -0.0038(5) -0.0066(6)
C3 0.0334(8) 0.0211(7) 0.0251(7) -0.0047(6) 0.0001(6) -0.0047(6)
C4 0.0410(9) 0.0225(7) 0.0284(7) -0.0034(6) -0.0006(6) -0.0064(6)
C5 0.0876(15) 0.0269(9) 0.0326(9) 0.0000(7) 0.0110(9) 0.0012(9)
C11 0.0378(8) 0.0241(7) 0.0287(7) -0.0011(6) -0.0022(6) 0.0005(6)
C12 0.0389(9) 0.0340(9) 0.0353(8) -0.0066(7) -0.0055(7) -0.0006(7)
C13 0.0368(9) 0.0473(11) 0.0528(11) -0.0021(9) -0.0095(8) -0.0035(8)
C14 0.0351(10) 0.0490(11) 0.0561(12) -0.0009(9) 0.0017(8) 0.0093(8)
C15 0.0517(11) 0.0377(10) 0.0485(10) -0.0088(8) 0.0054(9) 0.0113(8)
C16 0.0451(10) 0.0318(9) 0.0387(9) -0.0093(7) -0.0008(7) 0.0016(7)
C21 0.0346(8) 0.0241(7) 0.0330(8) -0.0084(6) -0.0005(6) -0.0097(6)
C22 0.0366(9) 0.0423(10) 0.0415(9) -0.0107(8) 0.0011(7) -0.0132(7)
C23 0.0352(9) 0.0555(12) 0.0590(12) -0.0123(10) -0.0095(8) -0.0109(8)
C24 0.0539(12) 0.0548(12) 0.0485(11) -0.0106(9) -0.0216(9) -0.0082(9)
C25 0.0587(12) 0.0518(11) 0.0330(9) -0.0097(8) -0.0069(8) -0.0069(9)
C26 0.0390(9) 0.0400(9) 0.0342(8) -0.0102(7) -0.0013(7) -0.0063(7)
C31 0.0329(8) 0.0220(7) 0.0272(7) -0.0050(6) 0.0047(6) -0.0047(6)
C32 0.0311(8) 0.0254(8) 0.0341(8) -0.0042(6) 0.0019(6) -0.0017(6)
C33 0.0379(9) 0.0278(8) 0.0494(10) 0.0008(7) -0.0026(8) 0.0022(7)
C34 0.0477(10) 0.0203(8) 0.0635(12) -0.0035(8) 0.0063(9) -0.0031(7)
C35 0.0481(10) 0.0284(8) 0.0535(11) -0.0143(8) 0.0066(8) -0.0139(8)
C36 0.0420(9) 0.0285(8) 0.0337(8) -0.0104(7) 0.0030(7) -0.0087(7)
C37 0.0365(9) 0.0328(9) 0.0390(9) -0.0044(7) -0.0093(7) -0.0012(7)
C38 0.0879(17) 0.0585(13) 0.0456(11) -0.0055(10) -0.0207(11) -0.0158(12)
C39 0.0454(12) 0.0877(17) 0.0759(15) -0.0295(13) 0.0002(11) -0.0245(11)
C40 0.0636(12) 0.0398(10) 0.0451(10) -0.0122(8) -0.0149(9) -0.0171(9)
C41 0.0637(14) 0.0798(17) 0.0875(17) -0.0452(14) -0.0393(13) 0.0140(12)
C42 0.0774(15) 0.0712(15) 0.0582(13) -0.0305(12) -0.0113(11) -0.0247(12)
C51 0.0546(10) 0.0250(8) 0.0288(8) -0.0033(6) 0.0084(7) -0.0050(7)
C52 0.0678(12) 0.0268(8) 0.0280(8) -0.0056(7) 0.0032(8) -0.0046(8)
C53 0.0982(17) 0.0408(10) 0.0283(9) -0.0076(8) 0.0056(10) -0.0104(11)
C54 0.0977(19) 0.0561(13) 0.0431(12) -0.0088(10) 0.0352(12) -0.0176(12)
C55 0.0681(14) 0.0570(13) 0.0565(13) -0.0032(11) 0.0256(11) -0.0145(11)
C56 0.0563(12) 0.0370(10) 0.0487(11) -0.0007(8) 0.0138(9) -0.0089(8)
C57 0.0669(12) 0.0396(10) 0.0314(9) -0.0061(7) -0.0055(8) -0.0088(9)
C58 0.0783(16) 0.0387(11) 0.0808(16) 0.0013(11) -0.0220(13) -0.0115(11)
C59 0.0844(17) 0.0420(12) 0.0690(14) -0.0002(10) -0.0207(12) -0.0025(11)
C60 0.0554(13) 0.0690(15) 0.0644(14) 0.0083(11) -0.0017(10) -0.0237(11)
Li 0.0539(18) 0.0310(14) 0.0318(14) -0.0038(11) 0.0066(12) -0.0010(13)
C10S 0.163(3) 0.0718(18) 0.0574(15) -0.0043(14) -0.0188(18) 0.0056(19)
C11S 0.0857(17) 0.0484(12) 0.0405(10) -0.0130(9) 0.0047(10) -0.0015(11)
C12S 0.0659(16) 0.0538(14) 0.102(2) -0.0100(14) 0.0251(15) -0.0131(12)
C13S 0.0584(15) 0.0672(17) 0.119(2) -0.0191(17) -0.0075(15) -0.0006(13)
C14S 0.0763(16) 0.0541(13) 0.0594(13) -0.0116(11) 0.0013(12) 0.0122(12)
C15S 0.0859(19) 0.0530(14) 0.0863(18) 0.0015(13) 0.0078(15) -0.0192(13)
C16S 0.0839(18) 0.0660(16) 0.099(2) -0.0081(15) -0.0269(16) -0.0237(14)

loop_
_atom_type_symbol
_atom_type_description
_atom_type_scat_dispersion_real
_atom_type_scat_dispersion_imag
_atom_type_scat_source
C C 0.0033 0.0016 'International Tables Vol C Tables 4.2.6.8 and 6.1.1.4'
H H 0.0000 0.0000 'International Tables Vol C Tables 4.2.6.8 and 6.1.1.4'
Li Li -0.0003 0.0001 'International Tables Vol C Tables 4.2.6.8 and 6.1.1.4'
N N 0.0061 0.0033 'International Tables Vol C Tables 4.2.6.8 and 6.1.1.4'
P P 0.1023 0.0942 'International Tables Vol C Tables 4.2.6.8 and 6.1.1.4'

loop_
_geom_angle_atom_site_label_1
_geom_angle_atom_site_label_2
_geom_angle_atom_site_label_3
_geom_angle
_geom_angle_site_symmetry_1
_geom_angle_site_symmetry_3
_geom_angle_publ_flag
C3 P C11 109.94(7) . . ?
C3 P C21 103.90(7) . . ?
C11 P C21 105.20(7) . . ?
C2 N1 C31 121.10(12) . . ?
C2 N1 Li 126.66(13) . . ?
C31 N1 Li 112.14(12) . . ?
C4 N2 C51 121.77(13) . . ?
C4 N2 Li 125.95(13) . . ?
C51 N2 Li 112.28(13) . . ?
N1 C2 C3 122.71(13) . . ?
N1 C2 C1 118.69(12) . . ?
C3 C2 C1 118.57(12) . . ?
C2 C3 C4 124.09(13) . . ?
C2 C3 P 122.01(10) . . ?
C4 C3 P 112.85(10) . . ?
N2 C4 C3 123.69(13) . . ?
N2 C4 C5 118.66(14) . . ?
C3 C4 C5 117.60(14) . . ?
C12 C11 C16 117.73(15) . . ?
C12 C11 P 122.77(12) . . ?
C16 C11 P 119.02(13) . . ?
C13 C12 C11 120.93(16) . . ?
C14 C13 C12 120.49(18) . . ?
C15 C14 C13 119.42(18) . . ?
C14 C15 C16 120.61(18) . . ?
C15 C16 C11 120.75(17) . . ?
C26 C21 C22 117.83(15) . . ?
C26 C21 P 125.96(12) . . ?
C22 C21 P 116.10(12) . . ?
C23 C22 C21 121.11(16) . . ?
C24 C23 C22 120.15(18) . . ?
C25 C24 C23 119.64(17) . . ?
C24 C25 C26 120.23(17) . . ?
C25 C26 C21 121.02(16) . . ?
C32 C31 C36 120.60(14) . . ?
C32 C31 N1 120.18(13) . . ?
C36 C31 N1 118.80(13) . . ?
C32 C31 Li 116.25(12) . . ?
C36 C31 Li 104.33(12) . . ?
N1 C31 Li 39.32(8) . . ?
C33 C32 C31 118.15(15) . . ?
C33 C32 C37 120.30(15) . . ?
C31 C32 C37 121.54(13) . . ?
C34 C33 C32 121.57(17) . . ?
C33 C34 C35 119.80(15) . . ?
C34 C35 C36 121.07(16) . . ?
C35 C36 C31 118.81(16) . . ?
C35 C36 C40 121.00(15) . . ?
C31 C36 C40 120.18(14) . . ?
C32 C37 C38 113.32(15) . . ?
C32 C37 C39 110.87(15) . . ?
C38 C37 C39 110.11(17) . . ?
C41 C40 C36 111.80(16) . . ?
C41 C40 C42 109.85(18) . . ?
C36 C40 C42 113.68(17) . . ?
C52 C51 C56 121.41(16) . . ?
C52 C51 N2 120.35(16) . . ?
C56 C51 N2 117.84(16) . . ?
C52 C51 Li 113.88(13) . . ?
C56 C51 Li 106.07(13) . . ?
N2 C51 Li 39.35(9) . . ?
C53 C52 C51 117.13(19) . . ?
C53 C52 C57 121.16(18) . . ?
C51 C52 C57 121.70(15) . . ?
C54 C53 C52 121.6(2) . . ?
C55 C54 C53 120.50(19) . . ?
C54 C55 C56 120.9(2) . . ?
C55 C56 C51 118.4(2) . . ?
C55 C56 C60 120.4(2) . . ?
C51 C56 C60 121.24(17) . . ?
C52 C57 C58 111.44(17) . . ?
C52 C57 C59 112.86(16) . . ?
C58 C57 C59 108.81(17) . . ?
C61A C60 C62B 125.5(4) . . ?
C61A C60 C56 112.0(3) . . ?
C62B C60 C56 121.2(4) . . ?
C61A C60 C61B 35.4(3) . . ?
C62B C60 C61B 107.5(4) . . ?
C56 C60 C61B 112.8(3) . . ?
C61A C60 C62A 111.9(4) . . ?
C62B C60 C62A 40.7(3) . . ?
C56 C60 C62A 109.1(3) . . ?
C61B C60 C62A 79.3(4) . . ?
N1 Li N2 94.99(13) . . ?
N1 Li C14S 150.22(16) . . ?
N2 Li C14S 108.35(13) . . ?
N1 Li C13S 121.15(15) . . ?
N2 Li C13S 129.68(15) . . ?
C14S Li C13S 29.08(9) . . ?
N1 Li C31 28.54(6) . . ?
N2 Li C31 123.20(13) . . ?
C14S Li C31 123.79(12) . . ?
C13S Li C31 95.44(12) . . ?
N1 Li C51 123.02(14) . . ?
N2 Li C51 28.37(6) . . ?
C14S Li C51 80.41(10) . . ?
C13S Li C51 104.83(12) . . ?
C31 Li C51 150.35(12) . . ?
C12S C11S C16S 116.9(2) . . ?
C12S C11S C10S 121.8(3) . . ?
C16S C11S C10S 121.3(3) . . ?
C11S C12S C13S 121.3(2) . . ?
C14S C13S C12S 121.0(3) . . ?
C14S C13S Li 73.09(17) . . ?
C12S C13S Li 93.6(2) . . ?
C15S C14S C13S 118.9(2) . . ?
C15S C14S Li 89.52(19) . . ?
C13S C14S Li 77.82(18) . . ?
C14S C15S C16S 120.4(2) . . ?
C11S C16S C15S 121.5(3) . . ?

loop_
_geom_bond_atom_site_label_1
_geom_bond_atom_site_label_2
_geom_bond_distance
_geom_bond_site_symmetry_2
_geom_bond_publ_flag
P C3 1.8084(15) . ?
P C11 1.8282(17) . ?
P C21 1.8309(16) . ?
N1 C2 1.3180(18) . ?
N1 C31 1.4322(18) . ?
N1 Li 1.899(3) . ?
N2 C4 1.310(2) . ?
N2 C51 1.4299(19) . ?
N2 Li 1.908(3) . ?
C1 C2 1.518(2) . ?
C2 C3 1.442(2) . ?
C3 C4 1.442(2) . ?
C4 C5 1.520(2) . ?
C11 C12 1.391(2) . ?
C11 C16 1.405(2) . ?
C12 C13 1.388(2) . ?
C13 C14 1.381(3) . ?
C14 C15 1.376(3) . ?
C15 C16 1.384(3) . ?
C21 C26 1.391(2) . ?
C21 C22 1.396(2) . ?
C22 C23 1.383(3) . ?
C23 C24 1.382(3) . ?
C24 C25 1.378(3) . ?
C25 C26 1.388(2) . ?
C31 C32 1.406(2) . ?
C31 C36 1.408(2) . ?
C31 Li 2.776(3) . ?
C32 C33 1.395(2) . ?
C32 C37 1.520(2) . ?
C33 C34 1.374(3) . ?
C34 C35 1.382(3) . ?
C35 C36 1.387(2) . ?
C36 C40 1.522(2) . ?
C37 C38 1.521(3) . ?
C37 C39 1.525(3) . ?
C40 C41 1.519(3) . ?
C40 C42 1.532(3) . ?
C51 C52 1.406(3) . ?
C51 C56 1.412(3) . ?
C51 Li 2.784(3) . ?
C52 C53 1.404(2) . ?
C52 C57 1.517(3) . ?
C53 C54 1.378(3) . ?
C54 C55 1.369(4) . ?
C55 C56 1.393(3) . ?
C56 C60 1.521(3) . ?
C57 C58 1.518(3) . ?
C57 C59 1.525(3) . ?
C60 C61A 1.426(5) . ?
C60 C62B 1.474(8) . ?
C60 C61B 1.578(7) . ?
C60 C62A 1.583(6) . ?
Li C14S 2.674(4) . ?
Li C13S 2.732(4) . ?
C10S C11S 1.500(3) . ?
C11S C12S 1.359(4) . ?
C11S C16S 1.377(4) . ?
C12S C13S 1.372(4) . ?
C13S C14S 1.359(4) . ?
C14S C15S 1.342(4) . ?
C15S C16S 1.380(4) . ?

loop_
_geom_torsion_atom_site_label_1
_geom_torsion_atom_site_label_2
_geom_torsion_atom_site_label_3
_geom_torsion_atom_site_label_4
_geom_torsion
_geom_torsion_site_symmetry_1
_geom_torsion_site_symmetry_2
_geom_torsion_site_symmetry_3
_geom_torsion_site_symmetry_4
_geom_torsion_publ_flag
C31 N1 C2 C3 -178.52(13) . . . . ?
Li N1 C2 C3 5.6(2) . . . . ?
C31 N1 C2 C1 -0.2(2) . . . . ?
Li N1 C2 C1 -176.07(16) . . . . ?
N1 C2 C3 C4 8.7(2) . . . . ?
C1 C2 C3 C4 -169.65(14) . . . . ?
N1 C2 C3 P -158.67(11) . . . . ?
C1 C2 C3 P 22.95(19) . . . . ?
C11 P C3 C2 -74.37(13) . . . . ?
C21 P C3 C2 37.79(14) . . . . ?
C11 P C3 C4 116.94(12) . . . . ?
C21 P C3 C4 -130.91(12) . . . . ?
C51 N2 C4 C3 -178.26(15) . . . . ?
Li N2 C4 C3 1.7(3) . . . . ?
C51 N2 C4 C5 4.4(2) . . . . ?
Li N2 C4 C5 -175.66(18) . . . . ?
C2 C3 C4 N2 -12.6(2) . . . . ?
P C3 C4 N2 155.80(13) . . . . ?
C2 C3 C4 C5 164.80(16) . . . . ?
P C3 C4 C5 -26.8(2) . . . . ?
C3 P C11 C12 -11.53(15) . . . . ?
C21 P C11 C12 -122.84(13) . . . . ?
C3 P C11 C16 176.57(12) . . . . ?
C21 P C11 C16 65.26(14) . . . . ?
C16 C11 C12 C13 -2.3(2) . . . . ?
P C11 C12 C13 -174.28(13) . . . . ?
C11 C12 C13 C14 0.1(3) . . . . ?
C12 C13 C14 C15 1.6(3) . . . . ?
C13 C14 C15 C16 -0.9(3) . . . . ?
C14 C15 C16 C11 -1.3(3) . . . . ?
C12 C11 C16 C15 2.9(2) . . . . ?
P C11 C16 C15 175.20(14) . . . . ?
C3 P C21 C26 -125.91(14) . . . . ?
C11 P C21 C26 -10.36(16) . . . . ?
C3 P C21 C22 58.02(13) . . . . ?
C11 P C21 C22 173.57(12) . . . . ?
C26 C21 C22 C23 1.2(2) . . . . ?
P C21 C22 C23 177.61(14) . . . . ?
C21 C22 C23 C24 -1.2(3) . . . . ?
C22 C23 C24 C25 0.9(3) . . . . ?
C23 C24 C25 C26 -0.6(3) . . . . ?
C24 C25 C26 C21 0.6(3) . . . . ?
C22 C21 C26 C25 -0.9(2) . . . . ?
P C21 C26 C25 -176.91(14) . . . . ?
C2 N1 C31 C32 -80.87(18) . . . . ?
Li N1 C31 C32 95.60(17) . . . . ?
C2 N1 C31 C36 106.56(16) . . . . ?
Li N1 C31 C36 -76.97(18) . . . . ?
C2 N1 C31 Li -176.5(2) . . . . ?
C36 C31 C32 C33 0.2(2) . . . . ?
N1 C31 C32 C33 -172.27(14) . . . . ?
Li C31 C32 C33 -127.59(15) . . . . ?
C36 C31 C32 C37 178.84(14) . . . . ?
N1 C31 C32 C37 6.4(2) . . . . ?
Li C31 C32 C37 51.09(18) . . . . ?
C31 C32 C33 C34 0.5(3) . . . . ?
C37 C32 C33 C34 -178.16(16) . . . . ?
C32 C33 C34 C35 -0.8(3) . . . . ?
C33 C34 C35 C36 0.4(3) . . . . ?
C34 C35 C36 C31 0.3(2) . . . . ?
C34 C35 C36 C40 -178.49(17) . . . . ?
C32 C31 C36 C35 -0.6(2) . . . . ?
N1 C31 C36 C35 171.95(14) . . . . ?
Li C31 C36 C35 132.38(15) . . . . ?
C32 C31 C36 C40 178.24(15) . . . . ?
N1 C31 C36 C40 -9.2(2) . . . . ?
Li C31 C36 C40 -48.80(18) . . . . ?
C33 C32 C37 C38 -39.9(2) . . . . ?
C31 C32 C37 C38 141.47(17) . . . . ?
C33 C32 C37 C39 84.5(2) . . . . ?
C31 C32 C37 C39 -94.1(2) . . . . ?
C35 C36 C40 C41 96.9(2) . . . . ?
C31 C36 C40 C41 -81.9(2) . . . . ?
C35 C36 C40 C42 -28.2(3) . . . . ?
C31 C36 C40 C42 152.99(17) . . . . ?
C4 N2 C51 C52 -88.5(2) . . . . ?
Li N2 C51 C52 91.47(19) . . . . ?
C4 N2 C51 C56 98.6(2) . . . . ?
Li N2 C51 C56 -81.34(19) . . . . ?
C4 N2 C51 Li 180.0(2) . . . . ?
C56 C51 C52 C53 3.8(2) . . . . ?
N2 C51 C52 C53 -168.73(15) . . . . ?
Li C51 C52 C53 -124.85(16) . . . . ?
C56 C51 C52 C57 -176.93(16) . . . . ?
N2 C51 C52 C57 10.5(2) . . . . ?
Li C51 C52 C57 54.4(2) . . . . ?
C51 C52 C53 C54 -1.4(3) . . . . ?
C57 C52 C53 C54 179.36(18) . . . . ?
C52 C53 C54 C55 -1.4(3) . . . . ?
C53 C54 C55 C56 1.8(4) . . . . ?
C54 C55 C56 C51 0.6(3) . . . . ?
C54 C55 C56 C60 -177.6(2) . . . . ?
C52 C51 C56 C55 -3.5(3) . . . . ?
N2 C51 C56 C55 169.26(17) . . . . ?
Li C51 C56 C55 128.55(18) . . . . ?
C52 C51 C56 C60 174.74(18) . . . . ?
N2 C51 C56 C60 -12.5(3) . . . . ?
Li C51 C56 C60 -53.2(2) . . . . ?
C53 C52 C57 C58 80.1(2) . . . . ?
C51 C52 C57 C58 -99.1(2) . . . . ?
C53 C52 C57 C59 -42.6(2) . . . . ?
C51 C52 C57 C59 138.14(18) . . . . ?
C55 C56 C60 C61A 95.6(3) . . . . ?
C51 C56 C60 C61A -82.6(3) . . . . ?
C55 C56 C60 C62B -72.2(5) . . . . ?
C51 C56 C60 C62B 109.6(4) . . . . ?
C55 C56 C60 C61B 57.2(4) . . . . ?
C51 C56 C60 C61B -121.0(4) . . . . ?
C55 C56 C60 C62A -28.9(4) . . . . ?
C51 C56 C60 C62A 152.9(3) . . . . ?
C2 N1 Li N2 -12.1(2) . . . . ?
C31 N1 Li N2 171.71(12) . . . . ?
C2 N1 Li C14S -154.2(3) . . . . ?
C31 N1 Li C14S 29.6(4) . . . . ?
C2 N1 Li C13S -155.36(14) . . . . ?
C31 N1 Li C13S 28.4(2) . . . . ?
C2 N1 Li C31 176.2(2) . . . . ?
C2 N1 Li C51 -16.8(3) . . . . ?
C31 N1 Li C51 166.97(14) . . . . ?
C4 N2 Li N1 8.4(2) . . . . ?
C51 N2 Li N1 -171.63(13) . . . . ?
C4 N2 Li C14S 169.64(15) . . . . ?
C51 N2 Li C14S -10.4(2) . . . . ?
C4 N2 Li C13S 146.73(18) . . . . ?
C51 N2 Li C13S -33.3(3) . . . . ?
C4 N2 Li C31 13.1(3) . . . . ?
C51 N2 Li C31 -166.90(14) . . . . ?
C4 N2 Li C51 -180.0(2) . . . . ?
C32 C31 Li N1 -106.41(17) . . . . ?
C36 C31 Li N1 118.22(17) . . . . ?
C32 C31 Li N2 -116.30(18) . . . . ?
C36 C31 Li N2 108.33(19) . . . . ?
N1 C31 Li N2 -9.89(14) . . . . ?
C32 C31 Li C14S 90.76(18) . . . . ?
C36 C31 Li C14S -44.62(19) . . . . ?
N1 C31 Li C14S -162.8(2) . . . . ?
C32 C31 Li C13S 97.74(14) . . . . ?
C36 C31 Li C13S -37.64(15) . . . . ?
N1 C31 Li C13S -155.85(19) . . . . ?
C32 C31 Li C51 -128.9(3) . . . . ?
C36 C31 Li C51 95.8(3) . . . . ?
N1 C31 Li C51 -22.5(2) . . . . ?
C52 C51 Li N1 -99.4(2) . . . . ?
C56 C51 Li N1 124.50(19) . . . . ?
N2 C51 Li N1 9.96(16) . . . . ?
C52 C51 Li N2 -109.4(2) . . . . ?
C56 C51 Li N2 114.53(19) . . . . ?
C52 C51 Li C14S 60.66(15) . . . . ?
C56 C51 Li C14S -75.44(15) . . . . ?
N2 C51 Li C14S 170.02(19) . . . . ?
C52 C51 Li C13S 44.73(17) . . . . ?
C56 C51 Li C13S -91.37(16) . . . . ?
N2 C51 Li C13S 154.1(2) . . . . ?
C52 C51 Li C31 -86.8(3) . . . . ?
C56 C51 Li C31 137.1(3) . . . . ?
N2 C51 Li C31 22.5(2) . . . . ?
C16S C11S C12S C13S 1.1(4) . . . . ?
C10S C11S C12S C13S -177.7(3) . . . . ?
C11S C12S C13S C14S 0.2(4) . . . . ?
C11S C12S C13S Li -72.2(3) . . . . ?
N1 Li C13S C14S 178.8(2) . . . . ?
N2 Li C13S C14S 49.5(3) . . . . ?
C31 Li C13S C14S -168.00(19) . . . . ?
C51 Li C13S C14S 33.83(19) . . . . ?
N1 Li C13S C12S -59.8(2) . . . . ?
N2 Li C13S C12S 170.9(2) . . . . ?
C14S Li C13S C12S 121.4(3) . . . . ?
C31 Li C13S C12S -46.63(19) . . . . ?
C51 Li C13S C12S 155.20(18) . . . . ?
C12S C13S C14S C15S -1.3(4) . . . . ?
Li C13S C14S C15S 82.6(2) . . . . ?
C12S C13S C14S Li -83.9(3) . . . . ?
N1 Li C14S C15S -121.8(3) . . . . ?
N2 Li C14S C15S 98.3(2) . . . . ?
C13S Li C14S C15S -119.7(2) . . . . ?
C31 Li C14S C15S -105.3(2) . . . . ?
C51 Li C14S C15S 93.37(17) . . . . ?
N1 Li C14S C13S -2.1(4) . . . . ?
N2 Li C14S C13S -141.9(2) . . . . ?
C31 Li C14S C13S 14.4(2) . . . . ?
C51 Li C14S C13S -146.92(19) . . . . ?
C13S C14S C15S C16S 1.1(4) . . . . ?
Li C14S C15S C16S 76.9(3) . . . . ?
C12S C11S C16S C15S -1.2(4) . . . . ?
C10S C11S C16S C15S 177.6(3) . . . . ?
C14S C15S C16S C11S 0.1(4) . . . . ?
